data_4346731
loop_
_publ_author_name
'Kennedy, Steven R.'
'Goyal, Puja'
'Kozar, Morgan N.'
'Yennawar, Hemant P.'
'Hammes-Schiffer, Sharon'
'Lear, Benjamin J.'

_publ_section_title
;
 Effect of Protonation upon Electronic Coupling in the Mixed Valence and
 Mixed Protonated Complex, [Ni(2,3-pyrazinedithiol)2].
;
_journal_issue 4
_journal_name_full 'Inorganic chemistry'
_journal_page_first 1433
_journal_page_last 1445
_journal_paper_doi 10.1021/acs.inorgchem.5b02035
_journal_volume 55
_journal_year 2016
_chemical_formula_moiety 'C4 H2 N2 Ni0.5 S2, C16 H36 N'
_chemical_formula_sum 'C20 H38 N3 Ni0.5 S2'
_chemical_formula_weight 414.01
_space_group_crystal_system monoclinic
_space_group_IT_number 14
_space_group_name_Hall '-P 2yn'
_space_group_name_H-M_alt 'P 1 21/n 1'
_atom_sites_solution_hydrogens geom
_atom_sites_solution_primary direct
_audit_creation_date 2015-08-14
_audit_creation_method
;
Olex2 1.2
(compiled 2015.01.26 svn.r3150 for OlexSys, GUI svn.r4998)
;
_audit_update_record
;
2015-12-21 # Formatted by publCIF

;
_cell_angle_alpha 90
_cell_angle_beta 97.122(5)
_cell_angle_gamma 90
_cell_formula_units_Z 4
_cell_length_a 7.9683(19)
_cell_length_b 20.411(5)
_cell_length_c 14.249(4)
_cell_measurement_reflns_used 5662
_cell_measurement_temperature 298(2)
_cell_measurement_theta_max 2.418
_cell_measurement_theta_min 27.520
_cell_volume 2299.6(10)
_computing_cell_refinement 'SAINT (Bruker, 2001)'
_computing_data_collection 'SMART (Bruker, 2001)'
_computing_data_reduction 'SAINT (Bruker, 2001)'
_computing_molecular_graphics 'Olex2 (Dolomanov et al., 2009)'
_computing_publication_material 'Olex2 (Dolomanov et al., 2009)'
_computing_structure_refinement 'ShelXL (Sheldrick, 2008)'
_computing_structure_solution 'XS (Sheldrick, 2008)'
_diffrn_ambient_temperature 298(2)
_diffrn_detector_area_resol_mean 8.34
_diffrn_measured_fraction_theta_full 0.998
_diffrn_measured_fraction_theta_max 0.987
_diffrn_measurement_device_type 'SMART APEX CCD area detector'
_diffrn_measurement_method 'phi and omega scans'
_diffrn_radiation_type MoK\a
_diffrn_radiation_wavelength 0.71073
_diffrn_reflns_av_R_equivalents 0.0389
_diffrn_reflns_av_unetI/netI 0.0585
_diffrn_reflns_Laue_measured_fraction_full 0.998
_diffrn_reflns_Laue_measured_fraction_max 0.987
_diffrn_reflns_limit_h_max 10
_diffrn_reflns_limit_h_min -10
_diffrn_reflns_limit_k_max 25
_diffrn_reflns_limit_k_min -27
_diffrn_reflns_limit_l_max 19
_diffrn_reflns_limit_l_min -16
_diffrn_reflns_number 15449
_diffrn_reflns_point_group_measured_fraction_full 0.998
_diffrn_reflns_point_group_measured_fraction_max 0.987
_diffrn_reflns_theta_full 25.242
_diffrn_reflns_theta_max 28.320
_diffrn_reflns_theta_min 1.752
_diffrn_source 'fine-focus sealed tube'
_exptl_absorpt_coefficient_mu 0.637
_exptl_absorpt_correction_T_max 0.903
_exptl_absorpt_correction_T_min 0.852
_exptl_absorpt_correction_type multi-scan
_exptl_absorpt_process_details SADABS
_exptl_crystal_colour colourless
_exptl_crystal_colour_primary colourless
_exptl_crystal_density_diffrn 1.196
_exptl_crystal_description block
_exptl_crystal_F_000 900
_exptl_crystal_preparation 'slow evporation'
_exptl_crystal_size_max 0.28
_exptl_crystal_size_mid 0.21
_exptl_crystal_size_min 0.16
_refine_diff_density_max 0.386
_refine_diff_density_min -0.299
_refine_diff_density_rms 0.053
_refine_ls_extinction_method none
_refine_ls_goodness_of_fit_ref 1.014
_refine_ls_hydrogen_treatment constr
_refine_ls_matrix_type full
_refine_ls_number_parameters 236
_refine_ls_number_reflns 5659
_refine_ls_number_restraints 0
_refine_ls_restrained_S_all 1.014
_refine_ls_R_factor_all 0.1303
_refine_ls_R_factor_gt 0.0659
_refine_ls_shift/su_max 0.000
_refine_ls_shift/su_mean 0.000
_refine_ls_structure_factor_coef Fsqd
_refine_ls_weighting_details 'w=1/[\s^2^(Fo^2^)+(0.0798P)^2^] where P=(Fo^2^+2Fc^2^)/3'
_refine_ls_weighting_scheme calc
_refine_ls_wR_factor_gt 0.1446
_refine_ls_wR_factor_ref 0.1722
_reflns_Friedel_coverage 0.000
_reflns_number_gt 3041
_reflns_number_total 5659
_reflns_threshold_expression 'I > 2\s(I)'
_cod_data_source_file ic5b02035_si_002.cif
_cod_data_source_block srk1s
_cod_original_cell_volume 2299.5(10)
_cod_original_formula_sum 'C20 H38 N3 Ni0.50 S2'
_cod_database_code 4346731
_shelx_space_group_comment
;
The symmetry employed for this shelxl refinement is uniquely defined
by the following loop, which should always be used as a source of
symmetry information in preference to the above space-group names.
They are only intended as comments.
;
_shelx_estimated_absorpt_t_max 0.905
_shelx_estimated_absorpt_t_min 0.842
_olex2_refinement_description
;
1. Fixed Uiso
 At 1.2 times of:
  All C(H) groups, All C(H,H) groups
 At 1.5 times of:
  All C(H,H,H) groups
2.a Secondary CH2 refined with riding coordinates:
 C5(H5A,H5B), C6(H6A,H6B), C7(H7A,H7B), C9(H9A,H9B), C10(H10A,H10B), C11(H11A,
 H11B), C13(H13A,H13B), C14(H14A,H14B), C15(H15A,H15B), C17(H17A,H17B),
 C18(H18A,H18B), C19(H19A,H19B)
2.b Aromatic/amide H refined with riding coordinates:
 C1(H1), C4(H4)
2.c Idealised Me refined as rotating group:
 C8(H8A,H8B,H8C), C12(H12A,H12B,H12C), C16(H16A,H16B,H16C), C20(H20A,H20B,H20C)
;
_shelx_shelxl_version_number 2014/7
_olex2_exptl_crystal_mounting_method 'paratone oil on a loop'
_olex2_submission_special_instructions 'No special instructions were received'

loop_
_space_group_symop_operation_xyz
'x, y, z'
'-x+1/2, y+1/2, -z+1/2'
'-x, -y, -z'
'x-1/2, -y-1/2, z-1/2'

loop_
_atom_site_label
_atom_site_type_symbol
_atom_site_fract_x
_atom_site_fract_y
_atom_site_fract_z
_atom_site_U_iso_or_equiv
_atom_site_adp_type
_atom_site_occupancy
_atom_site_site_symmetry_order
_atom_site_calc_flag
_atom_site_refinement_flags_posn
_atom_site_refinement_flags_adp
_atom_site_refinement_flags_occupancy
C1 C 1.0870(5) 0.1170(2) 0.1743(3) 0.0905(12) Uani 1 1 d . . .
H1 H 1.0829 0.1496 0.1284 0.109 Uiso 1 1 calc R . .
C2 C 1.0357(4) 0.08138(18) 0.3190(3) 0.0633(9) Uani 1 1 d . . .
C3 C 0.9026(4) -0.01876(17) 0.7031(3) 0.0628(9) Uani 1 1 d . . .
C4 C 0.8505(5) -0.0578(3) 0.8451(3) 0.0916(13) Uani 1 1 d . . .
H4 H 0.8105 -0.0518 0.9031 0.110 Uiso 1 1 calc R . .
C5 C 0.4154(4) 0.10415(15) 0.6000(2) 0.0600(8) Uani 1 1 d . . .
H5A H 0.4841 0.0655 0.6152 0.072 Uiso 1 1 calc R . .
H5B H 0.2998 0.0895 0.5829 0.072 Uiso 1 1 calc R . .
C6 C 0.4732(5) 0.13569(17) 0.5153(2) 0.0712(10) Uani 1 1 d . . .
H6A H 0.5842 0.1547 0.5328 0.085 Uiso 1 1 calc R . .
H6B H 0.3961 0.1709 0.4938 0.085 Uiso 1 1 calc R . .
C7 C 0.4819(5) 0.08778(17) 0.4354(2) 0.0703(10) Uani 1 1 d . . .
H7A H 0.5746 0.0576 0.4525 0.084 Uiso 1 1 calc R . .
H7B H 0.3780 0.0625 0.4263 0.084 Uiso 1 1 calc R . .
C8 C 0.5068(5) 0.1210(2) 0.3440(2) 0.0873(12) Uani 1 1 d . . .
H8A H 0.4132 0.1497 0.3254 0.131 Uiso 1 1 calc GR . .
H8B H 0.5134 0.0886 0.2958 0.131 Uiso 1 1 calc GR . .
H8C H 0.6097 0.1459 0.3524 0.131 Uiso 1 1 calc GR . .
C9 C 0.3412(5) 0.21176(15) 0.6667(3) 0.0712(10) Uani 1 1 d . . .
H9A H 0.3476 0.2366 0.7251 0.085 Uiso 1 1 calc R . .
H9B H 0.4079 0.2349 0.6248 0.085 Uiso 1 1 calc R . .
C10 C 0.1605(5) 0.21111(17) 0.6221(3) 0.0803(11) Uani 1 1 d . . .
H10A H 0.0914 0.1900 0.6648 0.096 Uiso 1 1 calc R . .
H10B H 0.1518 0.1856 0.5643 0.096 Uiso 1 1 calc R . .
C11 C 0.0932(6) 0.27930(19) 0.5996(3) 0.1002(14) Uani 1 1 d . . .
H11A H 0.1003 0.3045 0.6577 0.120 Uiso 1 1 calc R . .
H11B H 0.1642 0.3006 0.5582 0.120 Uiso 1 1 calc R . .
C12 C -0.0857(6) 0.2798(2) 0.5532(4) 0.127(2) Uani 1 1 d . . .
H12A H -0.0954 0.2525 0.4980 0.190 Uiso 1 1 calc GR . .
H12B H -0.1180 0.3238 0.5353 0.190 Uiso 1 1 calc GR . .
H12C H -0.1587 0.2634 0.5967 0.190 Uiso 1 1 calc GR . .
C13 C 0.3240(4) 0.11169(16) 0.7593(2) 0.0663(9) Uani 1 1 d . . .
H13A H 0.3265 0.1395 0.8147 0.080 Uiso 1 1 calc R . .
H13B H 0.2068 0.1079 0.7317 0.080 Uiso 1 1 calc R . .
C14 C 0.3853(5) 0.04503(17) 0.7910(3) 0.0768(10) Uani 1 1 d . . .
H14A H 0.5068 0.0461 0.8090 0.092 Uiso 1 1 calc R . .
H14B H 0.3610 0.0140 0.7395 0.092 Uiso 1 1 calc R . .
C15 C 0.2976(5) 0.0234(2) 0.8753(3) 0.0853(12) Uani 1 1 d . . .
H15A H 0.3309 0.0527 0.9279 0.102 Uiso 1 1 calc R . .
H15B H 0.1763 0.0276 0.8587 0.102 Uiso 1 1 calc R . .
C16 C 0.3364(6) -0.0443(2) 0.9061(3) 0.1111(16) Uani 1 1 d . . .
H16A H 0.2954 -0.0740 0.8563 0.167 Uiso 1 1 calc GR . .
H16B H 0.2825 -0.0537 0.9612 0.167 Uiso 1 1 calc GR . .
H16C H 0.4565 -0.0493 0.9209 0.167 Uiso 1 1 calc GR . .
C17 C 0.6060(5) 0.15546(19) 0.7280(3) 0.0748(10) Uani 1 1 d . . .
H17A H 0.6602 0.1128 0.7331 0.090 Uiso 1 1 calc R . .
H17B H 0.6598 0.1808 0.6824 0.090 Uiso 1 1 calc R . .
C18 C 0.6399(6) 0.1891(3) 0.8229(3) 0.1088(15) Uani 1 1 d . . .
H18A H 0.5780 0.2301 0.8207 0.131 Uiso 1 1 calc R . .
H18B H 0.5991 0.1616 0.8708 0.131 Uiso 1 1 calc R . .
C19 C 0.8229(9) 0.2024(4) 0.8498(4) 0.167(3) Uani 1 1 d . . .
H19A H 0.8684 0.2154 0.7925 0.201 Uiso 1 1 calc R . .
H19B H 0.8308 0.2405 0.8909 0.201 Uiso 1 1 calc R . .
C20 C 0.9253(8) 0.1582(4) 0.8911(7) 0.197(4) Uani 1 1 d . . .
H20A H 0.8718 0.1366 0.9393 0.296 Uiso 1 1 calc GR . .
H20B H 1.0275 0.1790 0.9192 0.296 Uiso 1 1 calc GR . .
H20C H 0.9517 0.1267 0.8451 0.296 Uiso 1 1 calc GR . .
N1 N 1.0304(4) 0.13115(16) 0.2573(2) 0.0814(9) Uani 1 1 d . . .
N2 N 0.8433(4) -0.00685(16) 0.7843(2) 0.0797(9) Uani 1 1 d . . .
N3 N 0.4212(3) 0.14569(12) 0.68870(18) 0.0572(7) Uani 1 1 d . . .
Ni1 Ni 1.0000 0.0000 0.5000 0.0566(2) Uani 1 2 d S T P
S1 S 0.96826(12) 0.09429(4) 0.42776(7) 0.0729(3) Uani 1 1 d . . .
S2 S 0.90509(12) 0.04450(4) 0.62120(6) 0.0683(3) Uani 1 1 d . . .

loop_
_atom_site_aniso_label
_atom_site_aniso_U_11
_atom_site_aniso_U_22
_atom_site_aniso_U_33
_atom_site_aniso_U_23
_atom_site_aniso_U_13
_atom_site_aniso_U_12
C1 0.087(3) 0.104(3) 0.080(3) 0.021(3) 0.012(2) -0.009(3)
C2 0.0490(19) 0.070(2) 0.069(2) -0.0043(19) 0.0004(16) -0.0023(16)
C3 0.057(2) 0.065(2) 0.066(2) -0.0066(17) 0.0072(17) -0.0082(16)
C4 0.093(3) 0.113(4) 0.072(3) 0.007(3) 0.021(2) -0.010(3)
C5 0.067(2) 0.0509(19) 0.063(2) -0.0050(15) 0.0113(17) 0.0031(15)
C6 0.095(3) 0.060(2) 0.060(2) -0.0026(17) 0.015(2) 0.0025(18)
C7 0.077(2) 0.070(2) 0.063(2) -0.0109(18) 0.0071(19) 0.0003(18)
C8 0.112(3) 0.094(3) 0.056(2) 0.000(2) 0.008(2) 0.015(2)
C9 0.101(3) 0.0482(19) 0.068(2) -0.0014(16) 0.023(2) 0.0018(18)
C10 0.090(3) 0.059(2) 0.095(3) 0.009(2) 0.023(2) 0.0107(19)
C11 0.128(4) 0.072(3) 0.107(3) 0.017(2) 0.037(3) 0.028(3)
C12 0.103(4) 0.112(4) 0.172(5) 0.050(4) 0.045(4) 0.048(3)
C13 0.075(2) 0.062(2) 0.065(2) 0.0036(17) 0.0182(18) -0.0023(17)
C14 0.084(3) 0.065(2) 0.083(3) 0.015(2) 0.014(2) 0.0036(19)
C15 0.087(3) 0.082(3) 0.085(3) 0.025(2) 0.003(2) -0.008(2)
C16 0.128(4) 0.097(3) 0.106(3) 0.041(3) 0.006(3) -0.006(3)
C17 0.073(2) 0.078(2) 0.075(2) -0.004(2) 0.013(2) -0.0158(19)
C18 0.125(4) 0.125(4) 0.073(3) -0.014(3) -0.002(3) -0.030(3)
C19 0.177(7) 0.200(7) 0.113(5) -0.001(5) -0.026(5) -0.109(6)
C20 0.113(5) 0.211(8) 0.263(10) 0.031(7) 0.006(6) 0.040(5)
N1 0.077(2) 0.085(2) 0.081(2) 0.0152(19) 0.0070(18) 0.0008(17)
N2 0.088(2) 0.088(2) 0.066(2) -0.0042(18) 0.0224(18) -0.0039(17)
N3 0.0709(18) 0.0483(15) 0.0540(16) -0.0005(12) 0.0143(14) -0.0001(12)
Ni1 0.0505(4) 0.0583(4) 0.0614(4) -0.0071(3) 0.0089(3) 0.0005(3)
S1 0.0789(7) 0.0644(6) 0.0771(6) -0.0022(5) 0.0169(5) 0.0121(4)
S2 0.0773(6) 0.0605(5) 0.0700(6) -0.0085(4) 0.0210(5) 0.0001(4)

loop_
_atom_type_symbol
_atom_type_description
_atom_type_scat_dispersion_real
_atom_type_scat_dispersion_imag
_atom_type_scat_source
C C 0.0033 0.0016 'International Tables Vol C Tables 4.2.6.8 and 6.1.1.4'
H H 0.0000 0.0000 'International Tables Vol C Tables 4.2.6.8 and 6.1.1.4'
N N 0.0061 0.0033 'International Tables Vol C Tables 4.2.6.8 and 6.1.1.4'
S S 0.1246 0.1234 'International Tables Vol C Tables 4.2.6.8 and 6.1.1.4'
Ni Ni 0.3393 1.1124 'International Tables Vol C Tables 4.2.6.8 and 6.1.1.4'

loop_
_geom_angle_atom_site_label_1
_geom_angle_atom_site_label_2
_geom_angle_atom_site_label_3
_geom_angle
_geom_angle_site_symmetry_1
_geom_angle_site_symmetry_3
C4 C1 H1 118.6 3_756 .
N1 C1 H1 118.6 . .
N1 C1 C4 122.9(4) . 3_756
C3 C2 S1 119.6(3) 3_756 .
N1 C2 C3 121.3(3) . 3_756
N1 C2 S1 119.1(3) . .
C2 C3 S2 119.1(3) 3_756 .
N2 C3 C2 122.0(3) . 3_756
N2 C3 S2 118.9(3) . .
C1 C4 H4 118.4 3_756 .
C1 C4 N2 123.1(4) 3_756 .
N2 C4 H4 118.4 . .
H5A C5 H5B 107.3 . .
C6 C5 H5A 108.1 . .
C6 C5 H5B 108.1 . .
C6 C5 N3 116.9(3) . .
N3 C5 H5A 108.1 . .
N3 C5 H5B 108.1 . .
C5 C6 H6A 109.2 . .
C5 C6 H6B 109.2 . .
C5 C6 C7 112.3(3) . .
H6A C6 H6B 107.9 . .
C7 C6 H6A 109.2 . .
C7 C6 H6B 109.2 . .
C6 C7 H7A 109.1 . .
C6 C7 H7B 109.1 . .
H7A C7 H7B 107.8 . .
C8 C7 C6 112.6(3) . .
C8 C7 H7A 109.1 . .
C8 C7 H7B 109.1 . .
C7 C8 H8A 109.5 . .
C7 C8 H8B 109.5 . .
C7 C8 H8C 109.5 . .
H8A C8 H8B 109.5 . .
H8A C8 H8C 109.5 . .
H8B C8 H8C 109.5 . .
H9A C9 H9B 107.4 . .
C10 C9 H9A 108.3 . .
C10 C9 H9B 108.3 . .
C10 C9 N3 116.0(3) . .
N3 C9 H9A 108.3 . .
N3 C9 H9B 108.3 . .
C9 C10 H10A 109.2 . .
C9 C10 H10B 109.2 . .
C9 C10 C11 112.2(3) . .
H10A C10 H10B 107.9 . .
C11 C10 H10A 109.2 . .
C11 C10 H10B 109.2 . .
C10 C11 H11A 108.9 . .
C10 C11 H11B 108.9 . .
H11A C11 H11B 107.8 . .
C12 C11 C10 113.2(4) . .
C12 C11 H11A 108.9 . .
C12 C11 H11B 108.9 . .
C11 C12 H12A 109.5 . .
C11 C12 H12B 109.5 . .
C11 C12 H12C 109.5 . .
H12A C12 H12B 109.5 . .
H12A C12 H12C 109.5 . .
H12B C12 H12C 109.5 . .
H13A C13 H13B 107.4 . .
C14 C13 H13A 108.2 . .
C14 C13 H13B 108.2 . .
C14 C13 N3 116.3(3) . .
N3 C13 H13A 108.2 . .
N3 C13 H13B 108.2 . .
C13 C14 H14A 109.7 . .
C13 C14 H14B 109.7 . .
C13 C14 C15 109.6(3) . .
H14A C14 H14B 108.2 . .
C15 C14 H14A 109.7 . .
C15 C14 H14B 109.7 . .
C14 C15 H15A 108.8 . .
C14 C15 H15B 108.8 . .
H15A C15 H15B 107.6 . .
C16 C15 C14 114.0(4) . .
C16 C15 H15A 108.8 . .
C16 C15 H15B 108.8 . .
C15 C16 H16A 109.5 . .
C15 C16 H16B 109.5 . .
C15 C16 H16C 109.5 . .
H16A C16 H16B 109.5 . .
H16A C16 H16C 109.5 . .
H16B C16 H16C 109.5 . .
H17A C17 H17B 107.3 . .
C18 C17 H17A 108.2 . .
C18 C17 H17B 108.2 . .
C18 C17 N3 116.5(3) . .
N3 C17 H17A 108.2 . .
N3 C17 H17B 108.2 . .
C17 C18 H18A 109.2 . .
C17 C18 H18B 109.2 . .
H18A C18 H18B 107.9 . .
C19 C18 C17 112.0(4) . .
C19 C18 H18A 109.2 . .
C19 C18 H18B 109.2 . .
C18 C19 H19A 106.9 . .
C18 C19 H19B 106.9 . .
H19A C19 H19B 106.7 . .
C20 C19 C18 121.8(7) . .
C20 C19 H19A 106.9 . .
C20 C19 H19B 106.9 . .
C19 C20 H20A 109.5 . .
C19 C20 H20B 109.5 . .
C19 C20 H20C 109.5 . .
H20A C20 H20B 109.5 . .
H20A C20 H20C 109.5 . .
H20B C20 H20C 109.5 . .
C2 N1 C1 115.3(4) . .
C3 N2 C4 115.3(4) . .
C5 N3 C17 107.9(2) . .
C9 N3 C5 111.0(2) . .
C9 N3 C13 108.1(2) . .
C9 N3 C17 108.9(3) . .
C13 N3 C5 109.4(2) . .
C13 N3 C17 111.5(3) . .
S1 Ni1 S1 180.00(5) . 3_756
S2 Ni1 S1 91.45(4) . 3_756
S2 Ni1 S1 91.45(4) 3_756 .
S2 Ni1 S1 88.55(4) 3_756 3_756
S2 Ni1 S1 88.55(4) . .
S2 Ni1 S2 180.0 . 3_756
C2 S1 Ni1 104.98(13) . .
C3 S2 Ni1 104.89(12) . .

loop_
_geom_bond_atom_site_label_1
_geom_bond_atom_site_label_2
_geom_bond_distance
_geom_bond_site_symmetry_2
C1 H1 0.9300 .
C1 C4 1.349(6) 3_756
C1 N1 1.348(5) .
C2 C3 1.419(5) 3_756
C2 N1 1.341(4) .
C2 S1 1.722(4) .
C3 C2 1.419(5) 3_756
C3 N2 1.326(4) .
C3 S2 1.742(4) .
C4 C1 1.349(6) 3_756
C4 H4 0.9300 .
C4 N2 1.350(5) .
C5 H5A 0.9700 .
C5 H5B 0.9700 .
C5 C6 1.490(4) .
C5 N3 1.518(4) .
C6 H6A 0.9700 .
C6 H6B 0.9700 .
C6 C7 1.509(4) .
C7 H7A 0.9700 .
C7 H7B 0.9700 .
C7 C8 1.503(5) .
C8 H8A 0.9600 .
C8 H8B 0.9600 .
C8 H8C 0.9600 .
C9 H9A 0.9700 .
C9 H9B 0.9700 .
C9 C10 1.500(5) .
C9 N3 1.508(4) .
C10 H10A 0.9700 .
C10 H10B 0.9700 .
C10 C11 1.512(5) .
C11 H11A 0.9700 .
C11 H11B 0.9700 .
C11 C12 1.495(6) .
C12 H12A 0.9600 .
C12 H12B 0.9600 .
C12 H12C 0.9600 .
C13 H13A 0.9700 .
C13 H13B 0.9700 .
C13 C14 1.496(5) .
C13 N3 1.512(4) .
C14 H14A 0.9700 .
C14 H14B 0.9700 .
C14 C15 1.528(5) .
C15 H15A 0.9700 .
C15 H15B 0.9700 .
C15 C16 1.471(5) .
C16 H16A 0.9600 .
C16 H16B 0.9600 .
C16 H16C 0.9600 .
C17 H17A 0.9700 .
C17 H17B 0.9700 .
C17 C18 1.511(5) .
C17 N3 1.522(4) .
C18 H18A 0.9700 .
C18 H18B 0.9700 .
C18 C19 1.486(7) .
C19 H19A 0.9700 .
C19 H19B 0.9700 .
C19 C20 1.306(8) .
C20 H20A 0.9600 .
C20 H20B 0.9600 .
C20 H20C 0.9600 .
Ni1 S1 2.1823(10) .
Ni1 S1 2.1824(10) 3_756
Ni1 S2 2.1687(9) .
Ni1 S2 2.1687(9) 3_756

loop_
_geom_torsion_atom_site_label_1
_geom_torsion_atom_site_label_2
_geom_torsion_atom_site_label_3
_geom_torsion_atom_site_label_4
_geom_torsion
_geom_torsion_site_symmetry_1
C1 C4 N2 C3 -0.1(6) 3_756
C2 C3 N2 C4 1.8(5) 3_756
C2 C3 S2 Ni1 2.7(3) 3_756
C3 C2 N1 C1 0.1(5) 3_756
C3 C2 S1 Ni1 -1.1(3) 3_756
C4 C1 N1 C2 -1.9(6) 3_756
C5 C6 C7 C8 168.8(3) .
C6 C5 N3 C9 48.5(4) .
C6 C5 N3 C13 167.7(3) .
C6 C5 N3 C17 -70.7(3) .
C9 C10 C11 C12 178.8(4) .
C10 C9 N3 C5 58.1(4) .
C10 C9 N3 C13 -61.9(4) .
C10 C9 N3 C17 176.7(3) .
C13 C14 C15 C16 174.3(3) .
C14 C13 N3 C5 59.5(4) .
C14 C13 N3 C9 -179.5(3) .
C14 C13 N3 C17 -59.8(4) .
C17 C18 C19 C20 -84.5(8) .
C18 C17 N3 C5 -173.2(3) .
C18 C17 N3 C9 66.3(4) .
C18 C17 N3 C13 -53.0(4) .
N1 C2 S1 Ni1 179.6(2) .
N2 C3 S2 Ni1 -177.4(3) .
N3 C5 C6 C7 173.1(3) .
N3 C9 C10 C11 -178.0(3) .
N3 C13 C14 C15 169.0(3) .
N3 C17 C18 C19 -173.9(4) .
S1 C2 N1 C1 179.4(3) .
S2 C3 N2 C4 -178.1(3) .
